data_7026432
loop_
_publ_author_name
'Watanabe, Chieko'
'Inagawa, Yuichiro'
'Iwamoto, Takeaki'
'Kira, Mitsuo'

_publ_section_title
;
 Synthesis and structures of (dialkylsilylene)bis(phosphine)-nickel,
 palladium, and platinum complexes and
 (\h(6)-arene)(dialkylsilylene)nickel complexes.
;
_journal_issue 39
_journal_name_full 'Dalton transactions (Cambridge, England : 2003)'
_journal_page_first 9414
_journal_page_last 9420
_journal_paper_doi 10.1039/c0dt00415d
_journal_volume 39
_journal_year 2010
_chemical_formula_sum 'C22 H58 P2 Pt Si5'
_chemical_formula_weight 720.16
_chemical_name_systematic
;
?
;
_space_group_IT_number 14
_symmetry_cell_setting monoclinic
_symmetry_space_group_name_Hall '-P 2yn'
_symmetry_space_group_name_H-M 'P 1 21/n 1'
_atom_sites_solution_hydrogens geom
_atom_sites_solution_primary direct
_atom_sites_solution_secondary difmap
_audit_creation_method SHELXL-97
_cell_angle_alpha 90.00
_cell_angle_beta 112.417(2)
_cell_angle_gamma 90.00
_cell_formula_units_Z 4
_cell_length_a 9.506(2)
_cell_length_b 32.484(7)
_cell_length_c 11.773(3)
_cell_measurement_reflns_used 6706
_cell_measurement_temperature 100
_cell_measurement_theta_max 27.43
_cell_measurement_theta_min 2.40
_cell_volume 3360.7(13)
_computing_cell_refinement 'APEX2 (Bruker AXS, 2006)'
_computing_data_collection 'APEX2 (Bruker AXS, 2006)'
_computing_data_reduction 'SAINT (Bruker AXS, 2004)'
_computing_molecular_graphics 'XSHEL (Bruker AXS,2002)'
_computing_publication_material 'XCIF (Bruker AXS, 2001)'
_computing_structure_refinement 'SHELXL-97 (Sheldrick, 1997)'
_computing_structure_solution 'SHELXS-97 (Sheldrick, 1997)'
_diffrn_ambient_temperature 100
_diffrn_detector_area_resol_mean 8.333
_diffrn_measured_fraction_theta_full 0.995
_diffrn_measured_fraction_theta_max 0.995
_diffrn_measurement_device_type 'Bruker APEXII CCD area detector'
_diffrn_measurement_method 'phi and omega scans'
_diffrn_radiation_monochromator 'Bruker Helios multilayer confocal mirror'
_diffrn_radiation_source 'Bruker TXS fine-focus rotating anode'
_diffrn_radiation_type MoK\a
_diffrn_radiation_wavelength 0.71073
_diffrn_reflns_av_R_equivalents 0.0338
_diffrn_reflns_av_sigmaI/netI 0.0267
_diffrn_reflns_limit_h_max 12
_diffrn_reflns_limit_h_min -12
_diffrn_reflns_limit_k_max 41
_diffrn_reflns_limit_k_min -42
_diffrn_reflns_limit_l_max 15
_diffrn_reflns_limit_l_min -15
_diffrn_reflns_number 36859
_diffrn_reflns_theta_full 27.44
_diffrn_reflns_theta_max 27.44
_diffrn_reflns_theta_min 1.25
_exptl_absorpt_coefficient_mu 4.459
_exptl_absorpt_correction_T_max 0.6641
_exptl_absorpt_correction_T_min 0.1750
_exptl_absorpt_correction_type empirical
_exptl_absorpt_process_details
;
SADABS Sheldrick 1996
;
_exptl_crystal_colour orange
_exptl_crystal_density_diffrn 1.423
_exptl_crystal_density_method 'not measured'
_exptl_crystal_description prism
_exptl_crystal_F_000 1472
_exptl_crystal_size_max 0.60
_exptl_crystal_size_mid 0.10
_exptl_crystal_size_min 0.10
_refine_diff_density_max 1.430
_refine_diff_density_min -3.381
_refine_diff_density_rms 0.120
_refine_ls_extinction_method none
_refine_ls_goodness_of_fit_ref 1.336
_refine_ls_hydrogen_treatment constr
_refine_ls_matrix_type full
_refine_ls_number_parameters 289
_refine_ls_number_reflns 7634
_refine_ls_number_restraints 0
_refine_ls_restrained_S_all 1.336
_refine_ls_R_factor_all 0.0380
_refine_ls_R_factor_gt 0.0342
_refine_ls_shift/su_max 0.001
_refine_ls_shift/su_mean 0.000
_refine_ls_structure_factor_coef Fsqd
_refine_ls_weighting_details 'calc w=1/[\s^2^(Fo^2^)+(0.0000P)^2^+9.6747P] where P=(Fo^2^+2Fc^2^)/3'
_refine_ls_weighting_scheme calc
_refine_ls_wR_factor_gt 0.0627
_refine_ls_wR_factor_ref 0.0635
_reflns_number_gt 7094
_reflns_number_total 7634
_reflns_threshold_expression >2sigma(I)
_cod_data_source_file c0dt00415d.txt
_cod_data_source_block (silylene)(Me3P)2Pt_cw17
_cod_depositor_comments
;
The following automatic conversions were performed:

'_symmetry_cell_setting' value 'Monoclinic' changed to 'monoclinic'
according to /home/saulius/struct/CIF-dictionaries/cif_core.dic
dictionary named 'cif_core.dic' version 2.4.2 from 2011-04-26.

Automatic conversion script
Id: cif_fix_values 1891 2012-01-12 08:04:46Z andrius 
;
_cod_original_cell_volume 3360.6(13)
_cod_original_sg_symbol_H-M 'P2(1)/n '
_cod_database_code 7026432

loop_
_symmetry_equiv_pos_as_xyz
'x, y, z'
'-x+1/2, y+1/2, -z+1/2'
'-x, -y, -z'
'x-1/2, -y-1/2, z-1/2'

loop_
_atom_site_label
_atom_site_type_symbol
_atom_site_fract_x
_atom_site_fract_y
_atom_site_fract_z
_atom_site_U_iso_or_equiv
_atom_site_adp_type
_atom_site_occupancy
_atom_site_symmetry_multiplicity
_atom_site_calc_flag
_atom_site_refinement_flags
Si1 Si 0.27203(11) 0.13769(3) 0.45916(9) 0.0122(2) Uani 1 1 d .
C1 C 0.3913(4) 0.11381(12) 0.6140(3) 0.0150(7) Uani 1 1 d .
C2 C 0.3971(5) 0.14797(11) 0.7099(4) 0.0173(8) Uani 1 1 d .
H1 H 0.3084 0.1450 0.7338 0.021 Uiso 1 1 calc R
H2 H 0.4907 0.1447 0.7846 0.021 Uiso 1 1 calc R
C3 C 0.3954(4) 0.19078(11) 0.6544(3) 0.0161(8) Uani 1 1 d .
H3 H 0.4977 0.1972 0.6553 0.019 Uiso 1 1 calc R
H4 H 0.3702 0.2117 0.7048 0.019 Uiso 1 1 calc R
C4 C 0.2754(4) 0.19266(11) 0.5191(4) 0.0155(8) Uani 1 1 d .
Pt1 Pt 0.165057(16) 0.110682(4) 0.273311(13) 0.01293(4) Uani 1 1 d .
P1 P -0.06694(12) 0.08035(3) 0.18476(9) 0.0168(2) Uani 1 1 d .
P2 P 0.26674(12) 0.10565(3) 0.12765(9) 0.0172(2) Uani 1 1 d .
Si2 Si 0.28081(13) 0.06742(3) 0.63225(10) 0.0165(2) Uani 1 1 d .
C5 C 0.0798(5) 0.08114(14) 0.6100(4) 0.0241(9) Uani 1 1 d .
H5 H 0.0334 0.0971 0.5342 0.036 Uiso 1 1 calc R
H6 H 0.0802 0.0975 0.6800 0.036 Uiso 1 1 calc R
H7 H 0.0210 0.0559 0.6042 0.036 Uiso 1 1 calc R
C6 C 0.3633(5) 0.04645(13) 0.7938(4) 0.0240(9) Uani 1 1 d .
H8 H 0.2833 0.0324 0.8124 0.036 Uiso 1 1 calc R
H9 H 0.4048 0.0691 0.8518 0.036 Uiso 1 1 calc R
H10 H 0.4447 0.0269 0.8010 0.036 Uiso 1 1 calc R
C7 C 0.2728(5) 0.02626(13) 0.5188(4) 0.0262(10) Uani 1 1 d .
H11 H 0.2061 0.0040 0.5242 0.039 Uiso 1 1 calc R
H12 H 0.3753 0.0154 0.5372 0.039 Uiso 1 1 calc R
H13 H 0.2327 0.0378 0.4357 0.039 Uiso 1 1 calc R
Si3 Si 0.58935(12) 0.09790(3) 0.62582(10) 0.0164(2) Uani 1 1 d .
C8 C 0.6735(5) 0.05277(13) 0.7300(4) 0.0268(9) Uani 1 1 d .
H14 H 0.7771 0.0477 0.7343 0.040 Uiso 1 1 calc R
H15 H 0.6108 0.0283 0.6975 0.040 Uiso 1 1 calc R
H16 H 0.6765 0.0588 0.8124 0.040 Uiso 1 1 calc R
C9 C 0.5949(5) 0.08316(13) 0.4741(4) 0.0240(9) Uani 1 1 d .
H17 H 0.6944 0.0712 0.4868 0.036 Uiso 1 1 calc R
H18 H 0.5784 0.1077 0.4221 0.036 Uiso 1 1 calc R
H19 H 0.5149 0.0629 0.4340 0.036 Uiso 1 1 calc R
C10 C 0.7319(5) 0.13970(13) 0.6939(4) 0.0269(10) Uani 1 1 d .
H20 H 0.7282 0.1484 0.7724 0.040 Uiso 1 1 calc R
H21 H 0.7083 0.1632 0.6375 0.040 Uiso 1 1 calc R
H22 H 0.8340 0.1294 0.7076 0.040 Uiso 1 1 calc R
Si4 Si 0.08232(13) 0.21056(4) 0.51248(12) 0.0237(3) Uani 1 1 d .
C11 C 0.0535(6) 0.19715(16) 0.6563(5) 0.0401(13) Uani 1 1 d .
H23 H -0.0414 0.2095 0.6542 0.060 Uiso 1 1 calc R
H24 H 0.1390 0.2077 0.7275 0.060 Uiso 1 1 calc R
H25 H 0.0480 0.1672 0.6628 0.060 Uiso 1 1 calc R
C12 C 0.0569(6) 0.26794(14) 0.5041(5) 0.0338(11) Uani 1 1 d .
H26 H 0.0619 0.2781 0.4274 0.051 Uiso 1 1 calc R
H27 H 0.1378 0.2807 0.5742 0.051 Uiso 1 1 calc R
H28 H -0.0423 0.2749 0.5065 0.051 Uiso 1 1 calc R
C13 C -0.0792(5) 0.18930(18) 0.3778(5) 0.0447(14) Uani 1 1 d .
H29 H -0.0874 0.1596 0.3887 0.067 Uiso 1 1 calc R
H30 H -0.0608 0.1943 0.3025 0.067 Uiso 1 1 calc R
H31 H -0.1741 0.2028 0.3715 0.067 Uiso 1 1 calc R
Si5 Si 0.34693(13) 0.22645(3) 0.42100(10) 0.0184(2) Uani 1 1 d .
C14 C 0.5343(5) 0.20794(14) 0.4221(4) 0.0257(9) Uani 1 1 d .
H32 H 0.5307 0.1780 0.4110 0.039 Uiso 1 1 calc R
H33 H 0.6153 0.2150 0.5008 0.039 Uiso 1 1 calc R
H34 H 0.5546 0.2211 0.3550 0.039 Uiso 1 1 calc R
C15 C 0.2088(5) 0.22700(13) 0.2590(4) 0.0263(9) Uani 1 1 d .
H35 H 0.2513 0.2427 0.2086 0.039 Uiso 1 1 calc R
H36 H 0.1136 0.2399 0.2548 0.039 Uiso 1 1 calc R
H37 H 0.1884 0.1987 0.2282 0.039 Uiso 1 1 calc R
C16 C 0.3844(5) 0.28143(13) 0.4744(4) 0.0304(10) Uani 1 1 d .
H38 H 0.4574 0.2937 0.4438 0.046 Uiso 1 1 calc R
H39 H 0.4265 0.2822 0.5645 0.046 Uiso 1 1 calc R
H40 H 0.2890 0.2970 0.4429 0.046 Uiso 1 1 calc R
C17 C -0.2119(5) 0.11082(15) 0.0673(4) 0.0288(10) Uani 1 1 d .
H41 H -0.3081 0.0955 0.0366 0.043 Uiso 1 1 calc R
H42 H -0.1791 0.1163 -0.0007 0.043 Uiso 1 1 calc R
H43 H -0.2263 0.1370 0.1030 0.043 Uiso 1 1 calc R
C18 C -0.0757(5) 0.03194(13) 0.1037(4) 0.0281(10) Uani 1 1 d .
H44 H -0.0087 0.0117 0.1604 0.042 Uiso 1 1 calc R
H45 H -0.0426 0.0365 0.0354 0.042 Uiso 1 1 calc R
H46 H -0.1805 0.0216 0.0716 0.042 Uiso 1 1 calc R
C19 C -0.1702(5) 0.06542(15) 0.2807(4) 0.0293(10) Uani 1 1 d .
H47 H -0.2667 0.0524 0.2296 0.044 Uiso 1 1 calc R
H48 H -0.1906 0.0899 0.3206 0.044 Uiso 1 1 calc R
H49 H -0.1088 0.0459 0.3435 0.044 Uiso 1 1 calc R
C20 C 0.3561(5) 0.05603(13) 0.1269(4) 0.0241(9) Uani 1 1 d .
H50 H 0.3962 0.0558 0.0615 0.036 Uiso 1 1 calc R
H51 H 0.2806 0.0341 0.1122 0.036 Uiso 1 1 calc R
H52 H 0.4395 0.0516 0.2064 0.036 Uiso 1 1 calc R
C21 C 0.1405(5) 0.11139(16) -0.0337(4) 0.0307(10) Uani 1 1 d .
H53 H 0.0927 0.1386 -0.0465 0.046 Uiso 1 1 calc R
H54 H 0.0616 0.0901 -0.0555 0.046 Uiso 1 1 calc R
H55 H 0.1996 0.1085 -0.0857 0.046 Uiso 1 1 calc R
C22 C 0.4172(6) 0.14101(15) 0.1334(5) 0.0325(11) Uani 1 1 d .
H56 H 0.4460 0.1360 0.0630 0.049 Uiso 1 1 calc R
H57 H 0.5059 0.1367 0.2098 0.049 Uiso 1 1 calc R
H58 H 0.3811 0.1694 0.1304 0.049 Uiso 1 1 calc R

loop_
_atom_site_aniso_label
_atom_site_aniso_U_11
_atom_site_aniso_U_22
_atom_site_aniso_U_33
_atom_site_aniso_U_23
_atom_site_aniso_U_13
_atom_site_aniso_U_12
Si1 0.0120(5) 0.0128(5) 0.0123(5) -0.0009(4) 0.0052(4) -0.0006(4)
C1 0.0173(18) 0.0154(18) 0.0135(18) -0.0020(15) 0.0073(14) -0.0002(15)
C2 0.019(2) 0.0171(19) 0.0146(19) -0.0023(15) 0.0054(16) -0.0004(15)
C3 0.0172(19) 0.0150(18) 0.0147(19) -0.0038(14) 0.0044(15) -0.0018(14)
C4 0.0144(18) 0.0132(18) 0.018(2) -0.0011(14) 0.0057(15) 0.0018(14)
Pt1 0.01296(7) 0.01416(7) 0.01244(7) -0.00189(6) 0.00572(5) -0.00118(6)
P1 0.0169(5) 0.0184(5) 0.0150(5) -0.0041(4) 0.0062(4) -0.0043(4)
P2 0.0202(5) 0.0191(5) 0.0151(5) 0.0013(4) 0.0099(4) 0.0022(4)
Si2 0.0224(6) 0.0137(5) 0.0165(5) -0.0011(4) 0.0109(4) -0.0030(4)
C5 0.024(2) 0.032(2) 0.021(2) -0.0031(18) 0.0130(18) -0.0050(18)
C6 0.034(2) 0.018(2) 0.022(2) 0.0009(16) 0.0138(19) -0.0030(17)
C7 0.038(3) 0.016(2) 0.026(2) -0.0037(17) 0.014(2) -0.0050(18)
Si3 0.0148(5) 0.0175(5) 0.0167(5) 0.0024(4) 0.0058(4) 0.0033(4)
C8 0.028(2) 0.026(2) 0.025(2) 0.0067(18) 0.0094(19) 0.0072(18)
C9 0.025(2) 0.025(2) 0.026(2) 0.0051(17) 0.0142(18) 0.0121(17)
C10 0.015(2) 0.027(2) 0.033(3) 0.0026(19) 0.0024(18) -0.0006(17)
Si4 0.0173(6) 0.0217(6) 0.0314(7) -0.0088(5) 0.0086(5) 0.0034(4)
C11 0.036(3) 0.037(3) 0.062(4) -0.002(2) 0.035(3) 0.007(2)
C12 0.033(3) 0.028(2) 0.039(3) -0.005(2) 0.011(2) 0.015(2)
C13 0.015(2) 0.052(3) 0.061(4) -0.025(3) 0.007(2) 0.004(2)
Si5 0.0180(5) 0.0137(5) 0.0188(6) 0.0023(4) 0.0018(4) 0.0000(4)
C14 0.022(2) 0.029(2) 0.026(2) 0.0068(18) 0.0096(18) -0.0019(18)
C15 0.026(2) 0.022(2) 0.028(2) 0.0022(17) 0.0067(19) 0.0040(17)
C16 0.035(3) 0.015(2) 0.031(3) 0.0023(18) 0.002(2) -0.0028(18)
C17 0.017(2) 0.034(2) 0.030(2) -0.001(2) 0.0025(18) -0.0002(19)
C18 0.032(2) 0.024(2) 0.029(2) -0.0098(18) 0.012(2) -0.0064(19)
C19 0.024(2) 0.041(3) 0.026(2) -0.007(2) 0.0131(19) -0.014(2)
C20 0.029(2) 0.026(2) 0.021(2) 0.0010(17) 0.0130(18) 0.0087(18)
C21 0.032(2) 0.044(3) 0.018(2) 0.007(2) 0.0102(18) 0.012(2)
C22 0.036(3) 0.038(3) 0.034(3) -0.002(2) 0.026(2) -0.008(2)

loop_
_atom_type_symbol
_atom_type_description
_atom_type_scat_dispersion_real
_atom_type_scat_dispersion_imag
_atom_type_scat_source
C C 0.0033 0.0016 'International Tables Vol C Tables 4.2.6.8 and 6.1.1.4'
H H 0.0000 0.0000 'International Tables Vol C Tables 4.2.6.8 and 6.1.1.4'
Si Si 0.0817 0.0704 'International Tables Vol C Tables 4.2.6.8 and 6.1.1.4'
P P 0.1023 0.0942 'International Tables Vol C Tables 4.2.6.8 and 6.1.1.4'
Pt Pt -1.7033 8.3905 'International Tables Vol C Tables 4.2.6.8 and 6.1.1.4'

loop_
_geom_angle_atom_site_label_1
_geom_angle_atom_site_label_2
_geom_angle_atom_site_label_3
_geom_angle
C1 Si1 C4 96.13(17)
C1 Si1 Pt1 131.76(12)
C4 Si1 Pt1 132.11(13)
C2 C1 Si2 110.5(2)
C2 C1 Si3 112.1(3)
Si2 C1 Si3 110.53(19)
C2 C1 Si1 104.2(2)
Si2 C1 Si1 106.18(19)
Si3 C1 Si1 112.98(19)
C3 C2 C1 110.1(3)
C3 C2 H1 109.6
C1 C2 H1 109.6
C3 C2 H2 109.6
C1 C2 H2 109.6
H1 C2 H2 108.2
C2 C3 C4 110.7(3)
C2 C3 H3 109.5
C4 C3 H3 109.5
C2 C3 H4 109.5
C4 C3 H4 109.5
H3 C3 H4 108.1
C3 C4 Si5 110.5(3)
C3 C4 Si4 111.8(3)
Si5 C4 Si4 111.30(19)
C3 C4 Si1 104.0(2)
Si5 C4 Si1 105.95(19)
Si4 C4 Si1 112.98(19)
Si1 Pt1 P2 127.40(4)
Si1 Pt1 P1 128.69(4)
P2 Pt1 P1 103.89(4)
C19 P1 C18 99.6(2)
C19 P1 C17 100.6(2)
C18 P1 C17 101.5(2)
C19 P1 Pt1 119.25(15)
C18 P1 Pt1 117.14(16)
C17 P1 Pt1 115.60(15)
C22 P2 C20 101.4(2)
C22 P2 C21 99.8(2)
C20 P2 C21 101.9(2)
C22 P2 Pt1 118.84(16)
C20 P2 Pt1 113.60(14)
C21 P2 Pt1 118.51(15)
C7 Si2 C5 107.9(2)
C7 Si2 C6 110.5(2)
C5 Si2 C6 103.6(2)
C7 Si2 C1 111.18(18)
C5 Si2 C1 111.91(18)
C6 Si2 C1 111.47(18)
Si2 C5 H5 109.5
Si2 C5 H6 109.5
H5 C5 H6 109.5
Si2 C5 H7 109.5
H5 C5 H7 109.5
H6 C5 H7 109.5
Si2 C6 H8 109.5
Si2 C6 H9 109.5
H8 C6 H9 109.5
Si2 C6 H10 109.5
H8 C6 H10 109.5
H9 C6 H10 109.5
Si2 C7 H11 109.5
Si2 C7 H12 109.5
H11 C7 H12 109.5
Si2 C7 H13 109.5
H11 C7 H13 109.5
H12 C7 H13 109.5
C9 Si3 C10 108.4(2)
C9 Si3 C8 105.3(2)
C10 Si3 C8 103.2(2)
C9 Si3 C1 112.78(18)
C10 Si3 C1 111.63(19)
C8 Si3 C1 114.90(19)
Si3 C8 H14 109.5
Si3 C8 H15 109.5
H14 C8 H15 109.5
Si3 C8 H16 109.5
H14 C8 H16 109.5
H15 C8 H16 109.5
Si3 C9 H17 109.5
Si3 C9 H18 109.5
H17 C9 H18 109.5
Si3 C9 H19 109.5
H17 C9 H19 109.5
H18 C9 H19 109.5
Si3 C10 H20 109.5
Si3 C10 H21 109.5
H20 C10 H21 109.5
Si3 C10 H22 109.5
H20 C10 H22 109.5
H21 C10 H22 109.5
C11 Si4 C13 109.1(3)
C11 Si4 C12 102.6(2)
C13 Si4 C12 105.9(2)
C11 Si4 C4 111.4(2)
C13 Si4 C4 113.0(2)
C12 Si4 C4 114.2(2)
Si4 C11 H23 109.5
Si4 C11 H24 109.5
H23 C11 H24 109.5
Si4 C11 H25 109.5
H23 C11 H25 109.5
H24 C11 H25 109.5
Si4 C12 H26 109.5
Si4 C12 H27 109.5
H26 C12 H27 109.5
Si4 C12 H28 109.5
H26 C12 H28 109.5
H27 C12 H28 109.5
Si4 C13 H29 109.5
Si4 C13 H30 109.5
H29 C13 H30 109.5
Si4 C13 H31 109.5
H29 C13 H31 109.5
H30 C13 H31 109.5
C15 Si5 C14 107.9(2)
C15 Si5 C16 107.7(2)
C14 Si5 C16 104.1(2)
C15 Si5 C4 110.67(19)
C14 Si5 C4 111.73(18)
C16 Si5 C4 114.3(2)
Si5 C14 H32 109.5
Si5 C14 H33 109.5
H32 C14 H33 109.5
Si5 C14 H34 109.5
H32 C14 H34 109.5
H33 C14 H34 109.5
Si5 C15 H35 109.5
Si5 C15 H36 109.5
H35 C15 H36 109.5
Si5 C15 H37 109.5
H35 C15 H37 109.5
H36 C15 H37 109.5
Si5 C16 H38 109.5
Si5 C16 H39 109.5
H38 C16 H39 109.5
Si5 C16 H40 109.5
H38 C16 H40 109.5
H39 C16 H40 109.5
P1 C17 H41 109.5
P1 C17 H42 109.5
H41 C17 H42 109.5
P1 C17 H43 109.5
H41 C17 H43 109.5
H42 C17 H43 109.5
P1 C18 H44 109.5
P1 C18 H45 109.5
H44 C18 H45 109.5
P1 C18 H46 109.5
H44 C18 H46 109.5
H45 C18 H46 109.5
P1 C19 H47 109.5
P1 C19 H48 109.5
H47 C19 H48 109.5
P1 C19 H49 109.5
H47 C19 H49 109.5
H48 C19 H49 109.5
P2 C20 H50 109.5
P2 C20 H51 109.5
H50 C20 H51 109.5
P2 C20 H52 109.5
H50 C20 H52 109.5
H51 C20 H52 109.5
P2 C21 H53 109.5
P2 C21 H54 109.5
H53 C21 H54 109.5
P2 C21 H55 109.5
H53 C21 H55 109.5
H54 C21 H55 109.5
P2 C22 H56 109.5
P2 C22 H57 109.5
H56 C22 H57 109.5
P2 C22 H58 109.5
H56 C22 H58 109.5
H57 C22 H58 109.5

loop_
_geom_bond_atom_site_label_1
_geom_bond_atom_site_label_2
_geom_bond_distance
Si1 C1 1.907(4)
Si1 C4 1.916(4)
Si1 Pt1 2.2123(11)
C1 C2 1.569(5)
C1 Si2 1.895(4)
C1 Si3 1.906(4)
C2 C3 1.534(5)
C2 H1 0.9900
C2 H2 0.9900
C3 C4 1.568(5)
C3 H3 0.9900
C3 H4 0.9900
C4 Si5 1.897(4)
C4 Si4 1.898(4)
Pt1 P2 2.2729(10)
Pt1 P1 2.2733(11)
P1 C19 1.822(4)
P1 C18 1.825(4)
P1 C17 1.827(4)
P2 C22 1.816(5)
P2 C20 1.824(4)
P2 C21 1.829(4)
Si2 C7 1.870(4)
Si2 C5 1.881(4)
Si2 C6 1.886(4)
C5 H5 0.9800
C5 H6 0.9800
C5 H7 0.9800
C6 H8 0.9800
C6 H9 0.9800
C6 H10 0.9800
C7 H11 0.9800
C7 H12 0.9800
C7 H13 0.9800
Si3 C9 1.869(4)
Si3 C10 1.870(4)
Si3 C8 1.883(4)
C8 H14 0.9800
C8 H15 0.9800
C8 H16 0.9800
C9 H17 0.9800
C9 H18 0.9800
C9 H19 0.9800
C10 H20 0.9800
C10 H21 0.9800
C10 H22 0.9800
Si4 C11 1.867(5)
Si4 C13 1.868(5)
Si4 C12 1.877(5)
C11 H23 0.9800
C11 H24 0.9800
C11 H25 0.9800
C12 H26 0.9800
C12 H27 0.9800
C12 H28 0.9800
C13 H29 0.9800
C13 H30 0.9800
C13 H31 0.9800
Si5 C15 1.858(4)
Si5 C14 1.875(4)
Si5 C16 1.882(4)
C14 H32 0.9800
C14 H33 0.9800
C14 H34 0.9800
C15 H35 0.9800
C15 H36 0.9800
C15 H37 0.9800
C16 H38 0.9800
C16 H39 0.9800
C16 H40 0.9800
C17 H41 0.9800
C17 H42 0.9800
C17 H43 0.9800
C18 H44 0.9800
C18 H45 0.9800
C18 H46 0.9800
C19 H47 0.9800
C19 H48 0.9800
C19 H49 0.9800
C20 H50 0.9800
C20 H51 0.9800
C20 H52 0.9800
C21 H53 0.9800
C21 H54 0.9800
C21 H55 0.9800
C22 H56 0.9800
C22 H57 0.9800
C22 H58 0.9800

loop_
_geom_torsion_atom_site_label_1
_geom_torsion_atom_site_label_2
_geom_torsion_atom_site_label_3
_geom_torsion_atom_site_label_4
_geom_torsion
C4 Si1 C1 C2 12.4(3)
Pt1 Si1 C1 C2 -167.33(18)
C4 Si1 C1 Si2 129.08(18)
Pt1 Si1 C1 Si2 -50.6(2)
C4 Si1 C1 Si3 -109.6(2)
Pt1 Si1 C1 Si3 70.7(2)
Si2 C1 C2 C3 -146.4(3)
Si3 C1 C2 C3 89.8(3)
Si1 C1 C2 C3 -32.7(3)
C1 C2 C3 C4 43.5(4)
C2 C3 C4 Si5 -144.3(3)
C2 C3 C4 Si4 91.1(3)
C2 C3 C4 Si1 -31.0(4)
C1 Si1 C4 C3 9.9(3)
Pt1 Si1 C4 C3 -170.40(17)
C1 Si1 C4 Si5 126.43(19)
Pt1 Si1 C4 Si5 -53.9(2)
C1 Si1 C4 Si4 -111.5(2)
Pt1 Si1 C4 Si4 68.2(2)
C1 Si1 Pt1 P2 -91.84(16)
C4 Si1 Pt1 P2 88.57(17)
C1 Si1 Pt1 P1 86.55(17)
C4 Si1 Pt1 P1 -93.04(17)
Si1 Pt1 P1 C19 -14.2(2)
P2 Pt1 P1 C19 164.44(19)
Si1 Pt1 P1 C18 -134.40(18)
P2 Pt1 P1 C18 44.28(18)
Si1 Pt1 P1 C17 105.94(18)
P2 Pt1 P1 C17 -75.37(18)
Si1 Pt1 P2 C22 -23.3(2)
P1 Pt1 P2 C22 158.0(2)
Si1 Pt1 P2 C20 95.77(17)
P1 Pt1 P2 C20 -82.94(17)
Si1 Pt1 P2 C21 -144.61(19)
P1 Pt1 P2 C21 36.7(2)
C2 C1 Si2 C7 -179.9(3)
Si3 C1 Si2 C7 -55.2(3)
Si1 C1 Si2 C7 67.7(2)
C2 C1 Si2 C5 59.4(3)
Si3 C1 Si2 C5 -175.92(19)
Si1 C1 Si2 C5 -53.0(2)
C2 C1 Si2 C6 -56.2(3)
Si3 C1 Si2 C6 68.5(2)
Si1 C1 Si2 C6 -168.60(18)
C2 C1 Si3 C9 -147.1(3)
Si2 C1 Si3 C9 89.2(2)
Si1 C1 Si3 C9 -29.7(3)
C2 C1 Si3 C10 -24.7(3)
Si2 C1 Si3 C10 -148.5(2)
Si1 C1 Si3 C10 92.7(2)
C2 C1 Si3 C8 92.3(3)
Si2 C1 Si3 C8 -31.5(3)
Si1 C1 Si3 C8 -150.3(2)
C3 C4 Si4 C11 -27.8(3)
Si5 C4 Si4 C11 -151.9(2)
Si1 C4 Si4 C11 89.1(3)
C3 C4 Si4 C13 -150.9(3)
Si5 C4 Si4 C13 85.0(3)
Si1 C4 Si4 C13 -34.1(3)
C3 C4 Si4 C12 87.9(3)
Si5 C4 Si4 C12 -36.2(3)
Si1 C4 Si4 C12 -155.2(2)
C3 C4 Si5 C15 177.6(3)
Si4 C4 Si5 C15 -57.6(3)
Si1 C4 Si5 C15 65.6(2)
C3 C4 Si5 C14 57.3(3)
Si4 C4 Si5 C14 -177.9(2)
Si1 C4 Si5 C14 -54.7(2)
C3 C4 Si5 C16 -60.6(3)
Si4 C4 Si5 C16 64.2(3)
Si1 C4 Si5 C16 -172.64(19)
